data_4032457
loop_
_publ_author_name
'Yan, Qiao'
'Gin, Emma'
'Banwell, Martin G.'
'Willis, Anthony C.'
'Carr, Paul D.'

_publ_section_title
;
 A Unified Approach to the Isomeric \a-, \b-, \g-, and \d-Carbolines via
 their 6,7,8,9-Tetrahydro Counterparts.
;
_journal_issue 8
_journal_name_full 'The Journal of organic chemistry'
_journal_page_first 4328
_journal_page_last 4335
_journal_paper_doi 10.1021/acs.joc.7b00323
_journal_volume 82
_journal_year 2017
_chemical_absolute_configuration unk
_chemical_formula_moiety 'C11 H8 N2'
_chemical_formula_sum 'C11 H8 N2'
_chemical_formula_weight 168.20
_space_group_IT_number 19
_symmetry_cell_setting orthorhombic
_symmetry_space_group_name_Hall 'P 2ac 2ab'
_symmetry_space_group_name_H-M 'P 21 21 21'
_atom_sites_solution_hydrogens difmap
_atom_sites_solution_primary direct
_audit_creation_date 2016-07-28
_audit_creation_method CRYSTALS_ver_14.43
_audit_update_record
;
2016-07-28 # Formatted by publCIF

;
_cell_angle_alpha 90
_cell_angle_beta 90
_cell_angle_gamma 90
_cell_formula_units_Z 4
_cell_length_a 5.84400(10)
_cell_length_b 9.81400(10)
_cell_length_c 14.41950(10)
_cell_measurement_reflns_used 13663
_cell_measurement_temperature 150
_cell_measurement_theta_max 74
_cell_measurement_theta_min 3
_cell_volume 827.002(17)
_computing_cell_refinement
; 
 CrysAlisPro, Agilent Technologies, (2013), Yarnton, England 
;
_computing_data_collection 'SuperNova, (Agilent Technologies)'
_computing_data_reduction
; 
 CrysAlisPro, Agilent Technologies, (2013), Yarnton, England 
;
_computing_molecular_graphics 'PLATON (Spek,A.L., 2009)'
_computing_publication_material 'CRYSTALS (Betteridge et al., 2003)'
_computing_structure_refinement 'CRYSTALS (Betteridge et al., 2003)'
_computing_structure_solution 'SIR92 (Altomare et al., 1994)'
_diffrn_ambient_temperature 150
_diffrn_measured_fraction_theta_full 1.000
_diffrn_measured_fraction_theta_max 1.000
_diffrn_measurement_device Area
_diffrn_measurement_device_type 'Oxford Diffraction SuperNova'
_diffrn_measurement_method \w
_diffrn_radiation_monochromator graphite
_diffrn_radiation_type 'Cu K\a'
_diffrn_radiation_wavelength 1.54184
_diffrn_reflns_av_R_equivalents 0.033
_diffrn_reflns_limit_h_max 7
_diffrn_reflns_limit_h_min -6
_diffrn_reflns_limit_k_max 11
_diffrn_reflns_limit_k_min -12
_diffrn_reflns_limit_l_max 17
_diffrn_reflns_limit_l_min -17
_diffrn_reflns_number 16757
_diffrn_reflns_theta_full 73.902
_diffrn_reflns_theta_max 73.902
_diffrn_reflns_theta_min 5.453
_diffrn_standards_number 0
_exptl_absorpt_coefficient_mu 0.648
_exptl_absorpt_correction_T_max 0.92
_exptl_absorpt_correction_T_min 0.69
_exptl_absorpt_correction_type multi-scan
_exptl_absorpt_process_details
; 
 CrysAlisPro, Agilent Technologies, (2013), Yarnton, England 
;
_exptl_crystal_colour yellow
_exptl_crystal_density_diffrn 1.351
_exptl_crystal_density_method 'not measured'
_exptl_crystal_description block
_exptl_crystal_F_000 352
_exptl_crystal_size_max 0.227
_exptl_crystal_size_mid 0.207
_exptl_crystal_size_min 0.136
_refine_diff_density_max 0.17
_refine_diff_density_min -0.11
_refine_ls_extinction_coef 29(5)
_refine_ls_extinction_method 'Larson (1970), Equation 22'
_refine_ls_goodness_of_fit_ref 1.0001
_refine_ls_hydrogen_treatment constr
_refine_ls_matrix_type full
_refine_ls_number_parameters 119
_refine_ls_number_reflns 1004
_refine_ls_number_restraints 0
_refine_ls_R_factor_all 0.0267
_refine_ls_R_factor_gt 0.0267
_refine_ls_shift/su_max 0.0002708
_refine_ls_shift/su_mean 0.0000531
_refine_ls_structure_factor_coef Fsqd
_refine_ls_weighting_details
;
 Method= Modified Sheldrick 
 w=1/[\s^2^(F^2^) + ( 0.16P)^2^ + 1.99P] 
 ,where P=(max(Fo^2^,0) + 2Fc^2^)/3 
;
_refine_ls_weighting_scheme calc
_refine_ls_wR_factor_all 0.0726
_refine_ls_wR_factor_gt 0.0725
_refine_ls_wR_factor_ref 0.0726
_reflns_limit_h_max 7
_reflns_limit_h_min 0
_reflns_limit_k_max 12
_reflns_limit_k_min 0
_reflns_limit_l_max 17
_reflns_limit_l_min 0
_reflns_number_gt 998
_reflns_number_total 1004
_reflns_threshold_expression I>2.0\s(I)
_oxford_diffrn_Wilson_B_factor 2.15
_oxford_diffrn_Wilson_scale 0.01
_oxford_refine_ls_r_factor_ref 0.0267
_oxford_refine_ls_scale 11.8(8)
_oxford_reflns_number_all 1004
_oxford_reflns_threshold_expression_ref I>-10.0\s(I)
_oxford_structure_analysis_title 'C:\Users\PaulCarr\Desktop\ban16_ At 16:35 on'
_cod_data_source_file jo7b00323_si_002.cif
_cod_data_source_block ban16_pc13s
_cod_original_sg_symbol_H-M 'P 21 21 21 '
_cod_database_code 4032457
_publcif_datablock.id {5363e780-fb81-4c5c-a342-d3db0a6080df}

loop_
_symmetry_equiv_pos_as_xyz
x,y,z
x+1/2,-y+1/2,-z
-x,y+1/2,-z+1/2
-x+1/2,-y,z+1/2

loop_
_atom_site_label
_atom_site_type_symbol
_atom_site_fract_x
_atom_site_fract_y
_atom_site_fract_z
_atom_site_U_iso_or_equiv
_atom_site_occupancy
_atom_site_adp_type
_atom_site_refinement_flags_posn
C1 C 0.3267(2) 0.28779(14) 0.31970(9) 0.0247 1.0000 Uani .
C2 C 0.3820(2) 0.18852(15) 0.25400(9) 0.0280 1.0000 Uani .
C3 C 0.0347(3) 0.08240(16) 0.27926(10) 0.0316 1.0000 Uani .
C4 C -0.0342(2) 0.17553(14) 0.34561(10) 0.0278 1.0000 Uani .
C5 C 0.1151(2) 0.28163(13) 0.36691(9) 0.0241 1.0000 Uani .
C6 C 0.1153(3) 0.39310(14) 0.43227(9) 0.0247 1.0000 Uani .
C7 C -0.0403(3) 0.44041(14) 0.49837(10) 0.0289 1.0000 Uani .
C8 C 0.0190(3) 0.55275(15) 0.55154(10) 0.0331 1.0000 Uani .
C9 C 0.2304(3) 0.61749(15) 0.53927(11) 0.0331 1.0000 Uani .
C10 C 0.3863(3) 0.57405(14) 0.47415(10) 0.0306 1.0000 Uani .
C11 C 0.3270(3) 0.45995(14) 0.42066(10) 0.0257 1.0000 Uani .
N1 N 0.4542(2) 0.39552(12) 0.35298(8) 0.0275 1.0000 Uani .
N2 N 0.2374(2) 0.08704(13) 0.23448(8) 0.0310 1.0000 Uani .
H21 H 0.5309 0.1897 0.2219 0.0327 1.0000 Uiso R
H31 H -0.0599 0.0036 0.2649 0.0361 1.0000 Uiso R
H41 H -0.1753 0.1667 0.3755 0.0327 1.0000 Uiso R
H71 H -0.1857 0.3951 0.5049 0.0334 1.0000 Uiso R
H81 H -0.0865 0.5891 0.5981 0.0401 1.0000 Uiso R
H91 H 0.2746 0.6932 0.5792 0.0404 1.0000 Uiso R
H101 H 0.5314 0.6186 0.4654 0.0358 1.0000 Uiso R
H11 H 0.5808 0.4325 0.3265 0.0341 1.0000 Uiso R

loop_
_atom_site_aniso_label
_atom_site_aniso_U_11
_atom_site_aniso_U_22
_atom_site_aniso_U_33
_atom_site_aniso_U_23
_atom_site_aniso_U_13
_atom_site_aniso_U_12
C1 0.0236(6) 0.0237(6) 0.0266(6) 0.0044(5) -0.0014(6) 0.0015(6)
C2 0.0255(7) 0.0304(7) 0.0280(7) 0.0009(6) 0.0025(6) 0.0037(6)
C3 0.0286(7) 0.0302(7) 0.0360(7) -0.0026(6) -0.0028(6) -0.0024(7)
C4 0.0224(6) 0.0296(7) 0.0314(7) 0.0012(6) 0.0005(6) 0.0001(6)
C5 0.0234(7) 0.0232(6) 0.0256(6) 0.0050(5) -0.0002(6) 0.0030(6)
C6 0.0245(7) 0.0231(6) 0.0265(6) 0.0040(5) -0.0019(6) 0.0027(6)
C7 0.0263(7) 0.0289(7) 0.0314(7) 0.0036(6) 0.0025(6) 0.0033(6)
C8 0.0355(8) 0.0316(7) 0.0321(7) -0.0008(6) 0.0041(7) 0.0080(7)
C9 0.0386(8) 0.0253(7) 0.0355(7) -0.0019(6) -0.0029(7) 0.0047(7)
C10 0.0310(8) 0.0235(6) 0.0372(7) 0.0013(6) -0.0007(7) -0.0008(6)
C11 0.0246(7) 0.0241(6) 0.0282(6) 0.0033(5) 0.0000(6) 0.0026(6)
N1 0.0241(6) 0.0258(6) 0.0326(6) -0.0002(5) 0.0055(5) -0.0025(5)
N2 0.0295(6) 0.0317(6) 0.0317(6) -0.0032(5) -0.0010(5) 0.0038(6)

loop_
_atom_type_symbol
_atom_type_scat_dispersion_real
_atom_type_scat_dispersion_imag
_atom_type_scat_Cromer_Mann_a1
_atom_type_scat_Cromer_Mann_b1
_atom_type_scat_Cromer_Mann_a2
_atom_type_scat_Cromer_Mann_b2
_atom_type_scat_Cromer_Mann_a3
_atom_type_scat_Cromer_Mann_b3
_atom_type_scat_Cromer_Mann_a4
_atom_type_scat_Cromer_Mann_b4
_atom_type_scat_Cromer_Mann_c
_atom_type_scat_source
C 0.0181 0.0091 2.3100 20.8439 1.0200 10.2075 1.5886 0.5687 0.8650 51.6512 0.2156 'International Tables Vol C 4.2.6.8 and 6.1.1.4'
H 0.0000 0.0000 0.4930 10.5109 0.3229 26.1257 0.1402 3.1424 0.0408 57.7998 0.0030 'International Tables Vol C 4.2.6.8 and 6.1.1.4'
N 0.0311 0.0180 12.2126 0.0057 3.1322 9.8933 2.0125 28.9975 1.1663 0.5826 -11.5290 'International Tables Vol C 4.2.6.8 and 6.1.1.4'

loop_
_geom_angle_atom_site_label_1
_geom_angle_atom_site_label_2
_geom_angle_atom_site_label_3
_geom_angle
_geom_angle_publ_flag
C2 C1 C5 119.97(13) yes
C2 C1 N1 130.20(13) yes
C5 C1 N1 109.74(12) yes
C1 C2 N2 121.09(13) yes
C1 C2 H21 120.9 no
N2 C2 H21 117.9 no
C4 C3 N2 124.34(14) yes
C4 C3 H31 120.5 no
N2 C3 H31 115.1 no
C3 C4 C5 117.65(13) yes
C3 C4 H41 121.0 no
C5 C4 H41 121.4 no
C1 C5 C4 118.30(13) yes
C1 C5 C6 106.35(12) yes
C4 C5 C6 135.29(13) yes
C5 C6 C7 134.17(14) yes
C5 C6 C11 106.00(12) yes
C7 C6 C11 119.83(13) yes
C6 C7 C8 118.62(14) yes
C6 C7 H71 119.2 no
C8 C7 H71 122.2 no
C7 C8 C9 120.74(15) yes
C7 C8 H81 120.8 no
C9 C8 H81 118.5 no
C8 C9 C10 121.99(14) yes
C8 C9 H91 120.3 no
C10 C9 H91 117.6 no
C9 C10 C11 117.30(14) yes
C9 C10 H101 122.2 no
C11 C10 H101 120.5 no
C6 C11 C10 121.53(14) yes
C6 C11 N1 110.07(12) yes
C10 C11 N1 128.40(14) yes
C11 N1 C1 107.83(12) yes
C11 N1 H11 123.6 no
C1 N1 H11 126.8 no
C3 N2 C2 118.65(13) yes

loop_
_geom_bond_atom_site_label_1
_geom_bond_atom_site_label_2
_geom_bond_distance
_geom_bond_publ_flag
C1 C2 1.397(2) yes
C1 C5 1.4127(19) yes
C1 N1 1.3795(18) yes
C2 N2 1.3361(19) yes
C2 H21 0.986 no
C3 C4 1.383(2) yes
C3 N2 1.350(2) yes
C3 H31 0.973 no
C4 C5 1.393(2) yes
C4 H41 0.935 no
C5 C6 1.4439(19) yes
C6 C7 1.397(2) yes
C6 C11 1.410(2) yes
C7 C8 1.387(2) yes
C7 H71 0.963 no
C8 C9 1.400(2) yes
C8 H81 0.979 no
C9 C10 1.376(2) yes
C9 H91 0.975 no
C10 C11 1.403(2) yes
C10 H101 0.962 no
C11 N1 1.3803(19) yes
N1 H11 0.908 no

loop_
_geom_hbond_atom_site_label_D
_geom_hbond_atom_site_label_H
_geom_hbond_atom_site_label_A
_geom_hbond_site_symmetry_A
_geom_hbond_angle_DHA
_geom_hbond_distance_DH
_geom_hbond_distance_HA
_geom_hbond_distance_DA
_geom_hbond_publ_flag
N1 H11 N2 3_655 153.89(5) 0.908 2.050 2.893(2) yes

loop_
_publcif_info_datablock.id
_publcif_info_datablock.publ_exptl
_publcif_info_datablock.publ_geom
_publcif_info_datablock.structure
{5363e780-fb81-4c5c-a342-d3db0a6080df} y y y

loop_
_publcif_info_tables.block_id
_publcif_info_tables.reference_item
{5363e780-fb81-4c5c-a342-d3db0a6080df} '_geom_bond_atom_site_label_1'
{5363e780-fb81-4c5c-a342-d3db0a6080df} '_geom_hbond_atom_site_label_D'
